data_1004058
loop_
_publ_author_name
'Abraham, F'
'Nowogrocki, G'
'Jolibois, B'
'Laplace, G'

_publ_section_title
;
On Basic Thallium Sulfates: Structure of Tl~2~ Tl OH(SO~4~)~2~
;
_journal_coden_ASTM JSSCBI
_journal_name_full 'Journal of Solid State Chemistry'
_journal_page_first 1
_journal_page_last 5
_journal_paper_doi 10.1016/0022-4596(83)90033-6
_journal_volume 47
_journal_year 1983
_chemical_formula_structural 'Tl2 Tl O H (S O4)2'
_chemical_formula_sum 'H O9 S2 Tl3'
_chemical_name_systematic
;
Dithallium thallium(III) hydroxide bis(sulfate)
;
_space_group_IT_number 9
_symmetry_cell_setting monoclinic
_symmetry_Int_Tables_number 9
_symmetry_space_group_name_Hall 'C -2yc'
_symmetry_space_group_name_H-M 'C 1 c 1'
_cell_angle_alpha 90
_cell_angle_beta 119.91(3)
_cell_angle_gamma 90
_cell_formula_units_Z 4
_cell_length_a 7.758(3)
_cell_length_b 17.587(9)
_cell_length_c 7.356(3)
_cell_volume 870.0
_refine_ls_R_factor_all 0.033
_cod_database_code 1004058

loop_
_symmetry_equiv_pos_as_xyz
x,y,z
x,-y,1/2+z
1/2+x,1/2+y,z
1/2+x,1/2-y,1/2+z

loop_
_atom_site_label
_atom_site_type_symbol
_atom_site_symmetry_multiplicity
_atom_site_Wyckoff_symbol
_atom_site_fract_x
_atom_site_fract_y
_atom_site_fract_z
_atom_site_occupancy
_atom_site_attached_hydrogens
_atom_site_calc_flag
Tl1 Tl1+ 4 a -0.0445(2) 0.1131(1) 0.2167(2) 1. 0 d
Tl2 Tl1+ 4 a -0.0330(2) 0.5206(1) 0.1911(2) 1. 0 d
Tl3 Tl3+ 4 a 0.25 0.2467(1) 0. 1. 0 d
S1 S6+ 4 a -0.0266(7) 0.3222(2) 0.2417(8) 1. 0 d
S2 S6+ 4 a 0.4920(8) 0.4128(3) 0.2502(9) 1. 0 d
O1 O2- 4 a -0.1281(22) 0.3638(9) 0.0401(25) 1. 0 d
O2 O2- 4 a 0.4115(25) 0.3569(10) 0.0688(28) 1. 0 d
O3 O2- 4 a 0.6285(25) 0.4643(10) 0.2290(28) 1. 0 d
O4 O2- 4 a -0.1667(24) 0.2697(9) 0.2595(26) 1. 0 d
O5 O2- 4 a 0.1311(24) 0.2742(9) 0.2499(27) 1. 0 d
O6 O2- 4 a 0.3299(25) 0.4537(10) 0.2501(27) 1. 0 d
O7 O2- 4 a 0.0515(22) 0.3739(9) 0.4205(24) 1. 0 d
O8 O2- 4 a 0.6051(26) 0.3688(10) 0.4529(28) 1. 0 d
O9 O2- 4 a 0.4853(20) 0.1959(7) 0.2821(21) 1. 0 d
H1 H1+ 4 ? -1. -1. -1. 1. 0 dum

loop_
_atom_type_symbol
_atom_type_oxidation_number
Tl1+ 1.000
Tl3+ 3.000
S6+ 6.000
O2- -2.000
H1+ 1.000
